data_4324795
loop_
_publ_author_name
'Jian-Han Zhang'
'Fang Kong'
'Jiang-Gao Mao'

_publ_section_title
;
 Ba3[Ge2B7O16(OH)2](OH)(H2O) and Ba3Ge2B6O16: Novel Alkaline-Earth
 Borogermanates Based on Two Types of Polymeric Borate Units and GeO4
 Tetrahedra
;
_journal_name_full 'Inorganic Chemistry'
_journal_page_first 3037
_journal_page_last 3043
_journal_paper_doi 10.1021/ic1025697
_journal_volume 50
_journal_year 2011
_chemical_formula_sum 'B6 Ba3 Ge2 O16'
_chemical_formula_weight 878.07
_chemical_name_systematic
; 
 ? 
;
_space_group_IT_number 2
_symmetry_cell_setting triclinic
_symmetry_space_group_name_Hall '-P 1'
_symmetry_space_group_name_H-M 'P -1'
_atom_sites_solution_hydrogens none
_atom_sites_solution_primary direct
_atom_sites_solution_secondary difmap
_audit_creation_method SHELXL-97
_cell_angle_alpha 77.497(17)
_cell_angle_beta 77.527(16)
_cell_angle_gamma 88.17(2)
_cell_formula_units_Z 1
_cell_length_a 5.0923(5)
_cell_length_b 7.5996(6)
_cell_length_c 8.5973(7)
_cell_measurement_reflns_used 1031
_cell_measurement_temperature 293(2)
_cell_measurement_theta_max 27.448
_cell_measurement_theta_min 2.4842
_cell_volume 317.12(6)
_computing_structure_refinement 'SHELXL-97 (Sheldrick, 1997)'
_computing_structure_solution 'SHELXS-97 (Sheldrick, 1990)'
_diffrn_ambient_temperature 293(2)
_diffrn_measured_fraction_theta_full 0.966
_diffrn_measured_fraction_theta_max 0.966
_diffrn_measurement_device_type 'Mercury2 (1x1 bin mode)'
_diffrn_measurement_method CCD_Profile_fitting
_diffrn_radiation_monochromator graphite
_diffrn_radiation_source 'fine-focus sealed tube'
_diffrn_radiation_type MoK\a
_diffrn_radiation_wavelength 0.71073
_diffrn_reflns_av_R_equivalents 0.0430
_diffrn_reflns_av_sigmaI/netI 0.0640
_diffrn_reflns_limit_h_max 6
_diffrn_reflns_limit_h_min -6
_diffrn_reflns_limit_k_max 9
_diffrn_reflns_limit_k_min -9
_diffrn_reflns_limit_l_max 11
_diffrn_reflns_limit_l_min -11
_diffrn_reflns_number 2530
_diffrn_reflns_theta_full 27.45
_diffrn_reflns_theta_max 27.45
_diffrn_reflns_theta_min 2.75
_exptl_absorpt_coefficient_mu 13.960
_exptl_absorpt_correction_T_max 1.0000
_exptl_absorpt_correction_T_min 0.4258
_exptl_absorpt_correction_type multi-scan
_exptl_crystal_colour Colorless
_exptl_crystal_density_diffrn 4.598
_exptl_crystal_description Prism
_exptl_crystal_F_000 390
_exptl_crystal_size_max 0.2000
_exptl_crystal_size_mid 0.2000
_exptl_crystal_size_min 0.2000
_refine_diff_density_max 1.799
_refine_diff_density_min -2.651
_refine_diff_density_rms 0.356
_refine_ls_extinction_coef 0.0199(13)
_refine_ls_extinction_expression Fc^*^=kFc[1+0.001xFc^2^\l^3^/sin(2\q)]^-1/4^
_refine_ls_extinction_method SHELXL
_refine_ls_goodness_of_fit_ref 1.062
_refine_ls_hydrogen_treatment none
_refine_ls_matrix_type full
_refine_ls_number_parameters 125
_refine_ls_number_reflns 1410
_refine_ls_number_restraints 0
_refine_ls_restrained_S_all 1.062
_refine_ls_R_factor_all 0.0370
_refine_ls_R_factor_gt 0.0348
_refine_ls_shift/su_max 0.001
_refine_ls_shift/su_mean 0.000
_refine_ls_structure_factor_coef Fsqd
_refine_ls_weighting_details 'calc w=1/[\s^2^(Fo^2^)+(0.0369P)^2^+0.0000P] where P=(Fo^2^+2Fc^2^)/3'
_refine_ls_weighting_scheme calc
_refine_ls_wR_factor_gt 0.0815
_refine_ls_wR_factor_ref 0.0833
_reflns_number_gt 1301
_reflns_number_total 1410
_reflns_threshold_expression >2sigma(I)
_cod_data_source_file ic1025697_si_002_2.cif
_cod_data_source_block Ba3Ge2B8O17
_cod_original_cell_volume 317.12(5)
_cod_database_code 4324795

loop_
_symmetry_equiv_pos_as_xyz
'x, y, z'
'-x, -y, -z'

loop_
_atom_site_label
_atom_site_type_symbol
_atom_site_fract_x
_atom_site_fract_y
_atom_site_fract_z
_atom_site_U_iso_or_equiv
_atom_site_adp_type
_atom_site_occupancy
_atom_site_symmetry_multiplicity
_atom_site_calc_flag
_atom_site_refinement_flags
Ba1 Ba 0.5000 0.5000 0.0000 0.0113(2) Uani 1 2 d S
Ba2 Ba 0.61930(7) 0.07971(5) 0.73931(5) 0.01064(19) Uani 1 1 d .
Ge1 Ge 0.23096(13) 0.32934(10) 0.44222(8) 0.0096(2) Uani 1 1 d .
B1 B 0.8099(14) 0.2547(10) 0.2966(10) 0.0088(15) Uani 1 1 d .
B2 B 0.9705(14) 0.5910(10) 0.2469(9) 0.0085(14) Uani 1 1 d .
B3 B 0.0392(14) 0.1951(10) 0.0267(9) 0.0083(15) Uani 1 1 d .
O1 O 0.9622(9) 0.2020(6) 0.4243(6) 0.0129(10) Uani 1 1 d .
O2 O 0.2112(8) 0.5429(6) 0.3236(5) 0.0103(10) Uani 1 1 d .
O3 O 0.5197(8) 0.2157(6) 0.3751(6) 0.0145(10) Uani 1 1 d .
O4 O 0.7695(9) 0.6774(6) 0.3567(5) 0.0128(10) Uani 1 1 d .
O5 O 0.8648(8) 0.4387(6) 0.2044(5) 0.0113(10) Uani 1 1 d .
O6 O 0.3038(8) 0.1779(6) 0.0059(6) 0.0112(10) Uani 1 1 d .
O7 O 0.9108(8) 0.2730(6) 0.9019(5) 0.0103(9) Uani 1 1 d .
O8 O 0.8680(9) 0.1325(6) 0.1811(5) 0.0119(10) Uani 1 1 d .

loop_
_atom_site_aniso_label
_atom_site_aniso_U_11
_atom_site_aniso_U_22
_atom_site_aniso_U_33
_atom_site_aniso_U_23
_atom_site_aniso_U_13
_atom_site_aniso_U_12
Ba1 0.0102(3) 0.0114(3) 0.0122(3) -0.0044(2) -0.0010(2) 0.0017(2)
Ba2 0.0115(3) 0.0098(3) 0.0095(3) -0.00155(18) -0.00030(17) 0.00057(18)
Ge1 0.0093(4) 0.0110(4) 0.0075(4) -0.0021(3) -0.0002(3) 0.0020(3)
B1 0.009(3) 0.006(4) 0.011(4) -0.002(3) -0.002(3) 0.001(3)
B2 0.007(3) 0.011(4) 0.007(3) 0.001(3) -0.005(3) 0.004(3)
B3 0.011(3) 0.010(4) 0.004(3) -0.001(3) -0.001(3) 0.001(3)
O1 0.013(2) 0.010(2) 0.014(2) 0.0022(19) -0.0030(19) -0.0028(19)
O2 0.009(2) 0.012(2) 0.009(2) 0.0025(19) -0.0039(18) 0.0035(18)
O3 0.009(2) 0.011(3) 0.022(3) -0.007(2) 0.0017(19) 0.0012(19)
O4 0.013(2) 0.018(3) 0.004(2) -0.0008(19) 0.0006(18) 0.006(2)
O5 0.015(2) 0.009(2) 0.010(2) 0.0008(18) -0.0048(18) -0.0007(19)
O6 0.009(2) 0.012(2) 0.011(2) 0.0000(19) -0.0001(18) 0.0014(19)
O7 0.010(2) 0.010(2) 0.009(2) 0.0011(19) -0.0002(17) -0.0008(18)
O8 0.015(2) 0.010(2) 0.009(2) -0.0035(19) 0.0043(18) -0.0009(19)

loop_
_atom_type_symbol
_atom_type_description
_atom_type_scat_dispersion_real
_atom_type_scat_dispersion_imag
_atom_type_scat_source
B B 0.0013 0.0007 'International Tables Vol C Tables 4.2.6.8 and 6.1.1.4'
Ba Ba -0.3244 2.2819 'International Tables Vol C Tables 4.2.6.8 and 6.1.1.4'
Ge Ge 0.1547 1.8001 'International Tables Vol C Tables 4.2.6.8 and 6.1.1.4'
O O 0.0106 0.0060 'International Tables Vol C Tables 4.2.6.8 and 6.1.1.4'

loop_
_geom_angle_atom_site_label_1
_geom_angle_atom_site_label_2
_geom_angle_atom_site_label_3
_geom_angle
_geom_angle_site_symmetry_1
_geom_angle_site_symmetry_3
O6 Ba1 O6 180.0 2_665 1
O6 Ba1 O7 69.24(13) 2_665 2_666
O6 Ba1 O7 110.76(13) 1 2_666
O6 Ba1 O7 110.76(13) 2_665 1_554
O6 Ba1 O7 69.24(13) 1 1_554
O7 Ba1 O7 180.0 2_666 1_554
O6 Ba1 O5 73.92(13) 2_665 1
O6 Ba1 O5 106.08(13) 1 1
O7 Ba1 O5 112.50(12) 2_666 1
O7 Ba1 O5 67.50(12) 1_554 1
O6 Ba1 O5 106.08(13) 2_665 2_665
O6 Ba1 O5 73.92(13) 1 2_665
O7 Ba1 O5 67.50(12) 2_666 2_665
O7 Ba1 O5 112.50(12) 1_554 2_665
O5 Ba1 O5 180.0 1 2_665
O6 Ba1 O2 81.37(13) 2_665 1
O6 Ba1 O2 98.63(13) 1 1
O7 Ba1 O2 47.90(12) 2_666 1
O7 Ba1 O2 132.10(12) 1_554 1
O5 Ba1 O2 72.57(12) 1 1
O5 Ba1 O2 107.43(12) 2_665 1
O6 Ba1 O2 98.63(13) 2_665 2_665
O6 Ba1 O2 81.37(13) 1 2_665
O7 Ba1 O2 132.10(12) 2_666 2_665
O7 Ba1 O2 47.90(12) 1_554 2_665
O5 Ba1 O2 107.43(12) 1 2_665
O5 Ba1 O2 72.57(12) 2_665 2_665
O2 Ba1 O2 180.0 1 2_665
O6 Ba1 O5 67.54(12) 2_665 2_765
O6 Ba1 O5 112.46(12) 1 2_765
O7 Ba1 O5 134.66(12) 2_666 2_765
O7 Ba1 O5 45.34(12) 1_554 2_765
O5 Ba1 O5 67.40(14) 1 2_765
O5 Ba1 O5 112.60(14) 2_665 2_765
O2 Ba1 O5 134.41(11) 1 2_765
O2 Ba1 O5 45.59(11) 2_665 2_765
O6 Ba1 O5 112.46(12) 2_665 1_455
O6 Ba1 O5 67.54(12) 1 1_455
O7 Ba1 O5 45.34(12) 2_666 1_455
O7 Ba1 O5 134.66(12) 1_554 1_455
O5 Ba1 O5 112.60(14) 1 1_455
O5 Ba1 O5 67.40(14) 2_665 1_455
O2 Ba1 O5 45.59(11) 1 1_455
O2 Ba1 O5 134.41(11) 2_665 1_455
O5 Ba1 O5 180.0 2_765 1_455
O6 Ba2 O6 75.38(14) 2_656 1_556
O6 Ba2 O4 140.76(13) 2_656 2_666
O6 Ba2 O4 70.00(13) 1_556 2_666
O6 Ba2 O3 83.05(14) 2_656 2_656
O6 Ba2 O3 121.26(13) 1_556 2_656
O4 Ba2 O3 99.36(13) 2_666 2_656
O6 Ba2 O1 130.18(12) 2_656 1
O6 Ba2 O1 146.05(13) 1_556 1
O4 Ba2 O1 89.02(12) 2_666 1
O3 Ba2 O1 87.45(13) 2_656 1
O6 Ba2 O7 77.92(13) 2_656 1
O6 Ba2 O7 66.88(13) 1_556 1
O4 Ba2 O7 104.09(13) 2_666 1
O3 Ba2 O7 156.51(13) 2_656 1
O1 Ba2 O7 94.35(12) 1 1
O6 Ba2 O8 77.70(13) 2_656 2_656
O6 Ba2 O8 73.59(13) 1_556 2_656
O4 Ba2 O8 75.32(14) 2_666 2_656
O3 Ba2 O8 48.44(12) 2_656 2_656
O1 Ba2 O8 127.82(13) 1 2_656
O7 Ba2 O8 137.53(12) 1 2_656
O6 Ba2 O2 125.11(13) 2_656 2_666
O6 Ba2 O2 80.36(13) 1_556 2_666
O4 Ba2 O2 66.58(13) 2_666 2_666
O3 Ba2 O2 149.87(13) 2_656 2_666
O1 Ba2 O2 66.64(13) 1 2_666
O7 Ba2 O2 47.24(12) 1 2_666
O8 Ba2 O2 139.34(12) 2_656 2_666
O6 Ba2 O8 47.44(12) 2_656 2_756
O6 Ba2 O8 112.70(12) 1_556 2_756
O4 Ba2 O8 169.31(13) 2_666 2_756
O3 Ba2 O8 88.05(12) 2_656 2_756
O1 Ba2 O8 83.58(12) 1 2_756
O7 Ba2 O8 68.94(12) 1 2_756
O8 Ba2 O8 115.34(15) 2_656 2_756
O2 Ba2 O8 103.25(12) 2_666 2_756
O6 Ba2 O3 152.92(13) 2_656 1
O6 Ba2 O3 123.14(12) 1_556 1
O4 Ba2 O3 53.21(11) 2_666 1
O3 Ba2 O3 70.48(15) 2_656 1
O1 Ba2 O3 45.47(11) 1 1
O7 Ba2 O3 125.92(12) 1 1
O8 Ba2 O3 88.50(12) 2_656 1
O2 Ba2 O3 80.15(12) 2_666 1
O8 Ba2 O3 123.62(11) 2_756 1
O6 Ba2 O1 75.26(12) 2_656 2_756
O6 Ba2 O1 150.62(13) 1_556 2_756
O4 Ba2 O1 136.80(12) 2_666 2_756
O3 Ba2 O1 53.57(11) 2_656 2_756
O1 Ba2 O1 60.24(14) 1 2_756
O7 Ba2 O1 107.57(12) 1 2_756
O8 Ba2 O1 99.10(11) 2_656 2_756
O2 Ba2 O1 118.14(11) 2_666 2_756
O8 Ba2 O1 43.90(11) 2_756 2_756
O3 Ba2 O1 84.23(11) 1 2_756
O4 Ge1 O2 115.1(2) 2_666 .
O4 Ge1 O2 115.1(2) 2_666 1
O2 Ge1 O2 0.0(3) . 1
O4 Ge1 O3 104.1(2) 2_666 .
O2 Ge1 O3 113.7(2) . .
O2 Ge1 O3 113.7(2) 1 .
O4 Ge1 O3 104.1(2) 2_666 1
O2 Ge1 O3 113.7(2) . 1
O2 Ge1 O3 113.7(2) 1 1
O3 Ge1 O3 0.0(3) . 1
O4 Ge1 O1 111.1(2) 2_666 1_455
O2 Ge1 O1 106.8(2) . 1_455
O2 Ge1 O1 106.8(2) 1 1_455
O3 Ge1 O1 105.7(2) . 1_455
O3 Ge1 O1 105.7(2) 1 1_455
O5 B1 O5 0.0(4) 1 .
O5 B1 O1 113.6(6) 1 1
O5 B1 O1 113.6(6) . 1
O5 B1 O1 113.6(6) 1 .
O5 B1 O1 113.6(6) . .
O1 B1 O1 0.0(5) 1 .
O5 B1 O8 108.3(6) 1 .
O5 B1 O8 108.3(6) . .
O1 B1 O8 110.2(5) 1 .
O1 B1 O8 110.2(5) . .
O5 B1 O3 114.0(5) 1 1
O5 B1 O3 114.0(5) . 1
O1 B1 O3 107.1(6) 1 1
O1 B1 O3 107.1(6) . 1
O8 B1 O3 103.1(5) . 1
O5 B1 O3 114.0(5) 1 .
O5 B1 O3 114.0(5) . .
O1 B1 O3 107.1(6) 1 .
O1 B1 O3 107.1(6) . .
O8 B1 O3 103.1(5) . .
O3 B1 O3 0.0(4) 1 .
O5 B2 O5 0.0(4) 1 .
O5 B2 O4 113.5(5) 1 .
O5 B2 O4 113.5(5) . .
O5 B2 O7 110.7(5) 1 2_766
O5 B2 O7 110.7(5) . 2_766
O4 B2 O7 109.6(5) . 2_766
O5 B2 O2 112.3(5) 1 1_655
O5 B2 O2 112.3(5) . 1_655
O4 B2 O2 108.6(5) . 1_655
O7 B2 O2 101.6(5) 2_766 1_655
O6 B3 O6 0.0(6) 1 .
O6 B3 O7 123.5(6) 1 1_454
O6 B3 O7 123.5(6) . 1_454
O6 B3 O8 121.0(6) 1 1_455
O6 B3 O8 121.0(6) . 1_455
O7 B3 O8 115.5(6) 1_454 1_455
O1 O1 B1 0(10) 1 .
O1 O1 Ge1 0(10) 1 1_655
B1 O1 Ge1 123.6(4) . 1_655
O2 O2 B2 0(10) 1 1_455
O2 O2 Ge1 0(10) 1 .
B2 O2 Ge1 119.7(4) 1_455 .
O3 O3 B1 0(10) 1 .
O3 O3 Ge1 0(10) 1 .
B1 O3 Ge1 139.4(4) . .
B2 O4 Ge1 125.0(4) . 2_666
O5 O5 B2 0(10) 1 .
O5 O5 B1 0(10) 1 .
B2 O5 B1 130.4(5) . .
O6 O6 B3 0(10) 1 .
O7 O7 B3 0(10) 1 1_656
O7 O7 B2 0(10) 1 2_766
B3 O7 B2 126.1(5) 1_656 2_766
B3 O8 B1 118.7(5) 1_655 .

loop_
_geom_bond_atom_site_label_1
_geom_bond_atom_site_label_2
_geom_bond_distance
_geom_bond_site_symmetry_2
Ba1 O6 2.659(5) 2_665
Ba1 O6 2.659(5) 1
Ba1 O7 2.775(4) 2_666
Ba1 O7 2.775(4) 1_554
Ba1 O5 2.785(4) 1
Ba1 O5 2.785(4) 2_665
Ba1 O2 2.933(4) 1
Ba1 O2 2.933(4) 2_665
Ba1 O5 3.325(4) 2_765
Ba1 O5 3.325(4) 1_455
Ba2 O6 2.693(5) 2_656
Ba2 O6 2.732(4) 1_556
Ba2 O4 2.797(4) 2_666
Ba2 O3 2.805(5) 2_656
Ba2 O1 2.867(5) 1
Ba2 O7 2.870(4) 1
Ba2 O8 2.876(5) 2_656
Ba2 O2 2.924(5) 2_666
Ba2 O8 3.148(4) 2_756
Ba2 O3 3.222(5) 1
Ba2 O1 3.290(4) 2_756
Ge1 O4 1.718(4) 2_666
Ge1 O2 1.732(5) .
Ge1 O2 1.732(5) 1
Ge1 O3 1.734(4) .
Ge1 O3 1.734(4) 1
Ge1 O1 1.753(5) 1_455
B1 O5 1.453(9) 1
B1 O5 1.453(9) .
B1 O1 1.458(8) 1
B1 O1 1.458(8) .
B1 O8 1.480(8) .
B1 O3 1.496(8) 1
B1 O3 1.496(8) .
B2 O5 1.439(9) 1
B2 O5 1.439(9) .
B2 O4 1.476(8) .
B2 O7 1.484(9) 2_766
B2 O2 1.512(8) 1_655
B3 O6 1.327(8) 1
B3 O6 1.327(8) .
B3 O7 1.390(8) 1_454
B3 O8 1.415(9) 1_455
O1 O1 0.0000 1
O1 Ge1 1.753(5) 1_655
O2 O2 0.000(14) 1
O2 B2 1.512(8) 1_455
O3 O3 0.0000 1
O4 Ge1 1.718(4) 2_666
O5 O5 0.0000 1
O6 O6 0.000(9) 1
O7 O7 0.000(14) 1
O7 B3 1.390(8) 1_656
O7 B2 1.484(9) 2_766
O8 B3 1.415(9) 1_655
